data_9015501
loop_
_publ_author_name
'Hawthorne, F. C.'
'Cooper, M. A.'
'Abdu, Y. A.'
'Ball, N. A.'
'Back, M. E.'
'Tait, K. T.'

_publ_section_title
;
 Davidlloydite, ideally Zn3(AsO4)2(H2O)4, a new arsenate mineral
 from the Tsumeb mine, Otjikoto (Oshikoto) region, Namibia:
 description and crystal structure
;
_journal_name_full 'Mineralogical Magazine'
_journal_page_first 45
_journal_page_last 57
_journal_paper_doi 10.1180/minmag.2012.076.1.45
_journal_volume 76
_journal_year 2012
_chemical_compound_source 'Tsumeb, Namibia'
_chemical_formula_sum 'As2 Cu0.4 H8 O12 Zn2.6'
_chemical_name_mineral Davidlloydite
_space_group_IT_number 2
_symmetry_space_group_name_Hall '-P 1'
_symmetry_space_group_name_H-M 'P -1'
_cell_angle_alpha 84.2892
_cell_angle_beta 90.4920
_cell_angle_gamma 87.9958
_cell_length_a 5.9756
_cell_length_b 7.6002
_cell_length_c 5.4471
_cell_formula_units_Z 1
_cell_volume 245.988
_database_code_amcsd 0018665
_exptl_crystal_density_diffrn 3.681
_cod_original_formula_sum 'Zn2.6 Cu.4 As2 O12 H8'
_cod_database_code 9015501

loop_
_space_group_symop_operation_xyz
x,y,z
-x,-y,-z

loop_
_atom_site_aniso_label
_atom_site_aniso_U_11
_atom_site_aniso_U_22
_atom_site_aniso_U_33
_atom_site_aniso_U_12
_atom_site_aniso_U_13
_atom_site_aniso_U_23
Zn1 0.01425 0.01053 0.01178 0.00005 0.00126 -0.00034
Cu1 0.01425 0.01053 0.01178 0.00005 0.00126 -0.00034
Zn2 0.01204 0.01445 0.01032 0.00121 -0.00006 -0.00186
As 0.00945 0.00940 0.00869 0.00002 0.00025 -0.00125
O1 0.01190 0.01400 0.02040 0.00070 0.00370 -0.00450
O2 0.02000 0.01440 0.00960 0.00070 -0.00110 -0.00270
O3 0.01030 0.01200 0.01570 -0.00140 -0.00120 0.00020
O4 0.02090 0.01160 0.01050 0.00150 -0.00060 0.00100
O5 0.02530 0.01340 0.01550 0.00090 0.00370 -0.00070
O6 0.01900 0.01620 0.02700 -0.00090 0.00310 -0.00080

loop_
_atom_site_label
_atom_site_fract_x
_atom_site_fract_y
_atom_site_fract_z
_atom_site_occupancy
_atom_site_U_iso_or_equiv
Zn1 0.00000 0.50000 0.50000 0.60000 0.01224
Cu1 0.00000 0.50000 0.50000 0.40000 0.01224
Zn2 0.23922 0.10407 0.81081 1.00000 0.01226
As 0.25896 0.87032 0.33696 1.00000 0.00916
O1 0.48130 0.76440 0.22590 1.00000 0.01530
O2 0.29960 0.89720 0.63540 1.00000 0.01460
O3 0.02710 0.74640 0.31440 1.00000 0.01280
O4 0.19520 0.06300 0.16740 1.00000 0.01450
O5 0.22290 0.40100 0.27260 1.00000 0.01810
O6 0.27110 0.54200 0.78340 1.00000 0.02080
H1 0.21100 0.27620 0.24500 1.00000 0.03900
H2 0.23200 0.45300 0.10100 1.00000 0.05600
H3 0.41300 0.48100 0.74800 1.00000 0.05800
H4 0.32500 0.66200 0.79100 1.00000 0.05900

loop_
_cod_related_entry_id
_cod_related_entry_database
_cod_related_entry_code
1 AMCSD 0018665
